data_4079687
loop_
_publ_author_name
'Fern\'andez-Gal\'an, Rafael'
'Anti\~nolo, Antonio'
'Carrillo-Hermosilla, Fernando'
'L\'opez-Solera, Isabel'
'Otero, Antonio'
'Serrano-Laguna, Amparo'
'Villase\~nor, Elena'

_publ_section_title
;
 Migratory Insertion Reactions in Asymmetrical Guanidinate-Supported
 Zirconium Complexes
;
_journal_issue 23
_journal_name_full Organometallics
_journal_page_first 8360
_journal_paper_doi 10.1021/om300942p
_journal_volume 31
_journal_year 2012
_chemical_formula_sum 'C64 H88 N8 Zr'
_chemical_formula_weight 1060.64
_chemical_name_systematic
; 
 ? 
;
_space_group_IT_number 2
_symmetry_cell_setting triclinic
_symmetry_space_group_name_Hall '-P 1'
_symmetry_space_group_name_H-M 'P -1'
_atom_sites_solution_hydrogens geom
_atom_sites_solution_primary direct
_atom_sites_solution_secondary difmap
_audit_creation_method SHELXL-97
_cell_angle_alpha 72.863(3)
_cell_angle_beta 79.891(3)
_cell_angle_gamma 75.840(3)
_cell_formula_units_Z 2
_cell_length_a 11.8113(7)
_cell_length_b 16.1538(8)
_cell_length_c 16.9957(11)
_cell_measurement_reflns_used 4193
_cell_measurement_temperature 260(2)
_cell_measurement_theta_max 23.1402
_cell_measurement_theta_min 2.5239
_cell_volume 2985.8(3)
_computing_cell_refinement 'Bruker SAINT'
_computing_data_collection 'Bruker APEX'
_computing_data_reduction 'Bruker SAINT'
_computing_molecular_graphics 'Bruker SHELXTL'
_computing_publication_material 'Bruker SHELXTL'
_computing_structure_refinement 'SHELXL-97 (Sheldrick, 1997)'
_computing_structure_solution 'SHELXS-97 (Sheldrick, 1990)'
_diffrn_ambient_temperature 260(2)
_diffrn_measured_fraction_theta_full 0.975
_diffrn_measured_fraction_theta_max 0.975
_diffrn_measurement_device_type 'CCD area detector'
_diffrn_measurement_method 'omega and phi scans'
_diffrn_radiation_monochromator graphite
_diffrn_radiation_source 'fine-focus sealed tube'
_diffrn_radiation_type MoK\a
_diffrn_radiation_wavelength 0.71073
_diffrn_reflns_av_R_equivalents 0.0442
_diffrn_reflns_av_sigmaI/netI 0.0920
_diffrn_reflns_limit_h_max 16
_diffrn_reflns_limit_h_min -16
_diffrn_reflns_limit_k_max 23
_diffrn_reflns_limit_k_min -19
_diffrn_reflns_limit_l_max 24
_diffrn_reflns_limit_l_min -24
_diffrn_reflns_number 31506
_diffrn_reflns_theta_full 30.70
_diffrn_reflns_theta_max 30.70
_diffrn_reflns_theta_min 1.58
_exptl_absorpt_coefficient_mu 0.229
_exptl_absorpt_correction_T_max 0.7461
_exptl_absorpt_correction_T_min 0.6152
_exptl_absorpt_correction_type multi-scan
_exptl_absorpt_process_details SADABS
_exptl_crystal_colour Red
_exptl_crystal_density_diffrn 1.180
_exptl_crystal_density_method 'not measured'
_exptl_crystal_description Prismatic
_exptl_crystal_F_000 1136
_exptl_crystal_size_max 0.530
_exptl_crystal_size_mid 0.473
_exptl_crystal_size_min 0.452
_refine_diff_density_max 0.933
_refine_diff_density_min -0.634
_refine_diff_density_rms 0.063
_refine_ls_extinction_coef 0.0001(6)
_refine_ls_extinction_expression Fc^*^=kFc[1+0.001xFc^2^\l^3^/sin(2\q)]^-1/4^
_refine_ls_extinction_method SHELXL
_refine_ls_goodness_of_fit_ref 0.988
_refine_ls_hydrogen_treatment constr
_refine_ls_matrix_type full
_refine_ls_number_parameters 665
_refine_ls_number_reflns 18065
_refine_ls_number_restraints 0
_refine_ls_restrained_S_all 0.988
_refine_ls_R_factor_all 0.1161
_refine_ls_R_factor_gt 0.0598
_refine_ls_shift/su_max 0.010
_refine_ls_shift/su_mean 0.000
_refine_ls_structure_factor_coef Fsqd
_refine_ls_weighting_details 'calc w=1/[\s^2^(Fo^2^)+(0.0779P)^2^+0.0000P] where P=(Fo^2^+2Fc^2^)/3'
_refine_ls_weighting_scheme calc
_refine_ls_wR_factor_gt 0.1383
_refine_ls_wR_factor_ref 0.1663
_reflns_number_gt 10808
_reflns_number_total 18065
_reflns_threshold_expression >2sigma(I)
_cod_data_source_file om300942p_si_003.cif
_cod_data_source_block 9
_cod_depositor_comments
;
The following automatic conversions were performed:

'_symmetry_cell_setting' value 'Triclinic' changed to 'triclinic'
according to /home/saulius/struct/CIF-dictionaries/cif_core.dic
dictionary named 'cif_core.dic' version 2.4.2 from 2011-04-26.

Automatic conversion script
Id: cif_fix_values 1891 2012-01-12 08:04:46Z andrius 
;
_cod_original_sg_symbol_H-M P-1
_cod_database_code 4079687

loop_
_symmetry_equiv_pos_as_xyz
'x, y, z'
'-x, -y, -z'

loop_
_atom_site_label
_atom_site_type_symbol
_atom_site_fract_x
_atom_site_fract_y
_atom_site_fract_z
_atom_site_U_iso_or_equiv
_atom_site_adp_type
_atom_site_occupancy
_atom_site_symmetry_multiplicity
_atom_site_calc_flag
_atom_site_refinement_flags
Zr1 Zr 0.62907(2) 0.663228(17) 0.672793(17) 0.03352(9) Uani 1 1 d .
N1 N 0.49553(19) 0.78947(15) 0.67101(16) 0.0422(5) Uani 1 1 d .
N2 N 0.48028(18) 0.70604(15) 0.59182(15) 0.0392(5) Uani 1 1 d .
N3 N 0.3411(2) 0.84422(18) 0.58312(19) 0.0604(7) Uani 1 1 d .
N4 N 0.50724(19) 0.60309(16) 0.78349(15) 0.0448(6) Uani 1 1 d .
N5 N 0.65094(19) 0.51694(15) 0.72428(16) 0.0435(6) Uani 1 1 d .
N6 N 0.4977(2) 0.45077(19) 0.81778(19) 0.0629(8) Uani 1 1 d .
N7 N 0.75518(17) 0.68518(14) 0.56474(14) 0.0350(5) Uani 1 1 d .
N8 N 0.76545(17) 0.70296(14) 0.71187(14) 0.0361(5) Uani 1 1 d .
C1 C 0.4370(2) 0.78090(18) 0.61496(18) 0.0409(6) Uani 1 1 d .
C2 C 0.3467(4) 0.8923(3) 0.4981(3) 0.0851(13) Uani 1 1 d .
H2A H 0.4160 0.8657 0.4682 0.102 Uiso 1 1 calc R
H2B H 0.3495 0.9525 0.4932 0.102 Uiso 1 1 calc R
H2C H 0.2784 0.8910 0.4754 0.102 Uiso 1 1 calc R
C3 C 0.2454(3) 0.8786(3) 0.6383(3) 0.0845(13) Uani 1 1 d .
H3A H 0.2515 0.8418 0.6938 0.101 Uiso 1 1 calc R
H3B H 0.1719 0.8790 0.6213 0.101 Uiso 1 1 calc R
H3C H 0.2494 0.9378 0.6364 0.101 Uiso 1 1 calc R
C4 C 0.4887(3) 0.8757(2) 0.6848(2) 0.0569(8) Uani 1 1 d .
H4A H 0.4355 0.9201 0.6487 0.068 Uiso 1 1 calc R
H4B H 0.5658 0.8906 0.6697 0.068 Uiso 1 1 calc R
C5 C 0.4469(4) 0.8788(3) 0.7734(3) 0.0835(13) Uani 1 1 d .
H5A H 0.3683 0.8685 0.7876 0.100 Uiso 1 1 calc R
H5B H 0.4480 0.9359 0.7793 0.100 Uiso 1 1 calc R
H5C H 0.4979 0.8340 0.8097 0.100 Uiso 1 1 calc R
C6 C 0.4120(2) 0.6616(2) 0.5566(2) 0.0461(7) Uani 1 1 d .
C7 C 0.4175(6) 0.6940(4) 0.4646(3) 0.120(2) Uani 1 1 d .
H7A H 0.4957 0.7019 0.4418 0.144 Uiso 1 1 calc R
H7B H 0.3631 0.7494 0.4497 0.144 Uiso 1 1 calc R
H7C H 0.3974 0.6514 0.4431 0.144 Uiso 1 1 calc R
C8 C 0.4688(5) 0.5673(3) 0.5760(4) 0.133(3) Uani 1 1 d .
H8A H 0.4626 0.5429 0.6350 0.159 Uiso 1 1 calc R
H8B H 0.5501 0.5610 0.5541 0.159 Uiso 1 1 calc R
H8C H 0.4306 0.5364 0.5516 0.159 Uiso 1 1 calc R
C9 C 0.2866(4) 0.6700(4) 0.5926(4) 0.127(2) Uani 1 1 d .
H9A H 0.2539 0.6263 0.5814 0.153 Uiso 1 1 calc R
H9B H 0.2434 0.7280 0.5682 0.153 Uiso 1 1 calc R
H9C H 0.2816 0.6611 0.6514 0.153 Uiso 1 1 calc R
C1A C 0.5512(2) 0.52118(19) 0.77660(19) 0.0441(7) Uani 1 1 d .
C2A C 0.4779(4) 0.3889(3) 0.7778(3) 0.0832(13) Uani 1 1 d .
H2A1 H 0.5002 0.4081 0.7192 0.100 Uiso 1 1 calc R
H2A2 H 0.3962 0.3861 0.7877 0.100 Uiso 1 1 calc R
H2A3 H 0.5242 0.3313 0.7998 0.100 Uiso 1 1 calc R
C3A C 0.4532(4) 0.4368(3) 0.9046(3) 0.0854(13) Uani 1 1 d .
H3A1 H 0.4785 0.4763 0.9273 0.102 Uiso 1 1 calc R
H3A2 H 0.4827 0.3767 0.9338 0.102 Uiso 1 1 calc R
H3A3 H 0.3689 0.4482 0.9103 0.102 Uiso 1 1 calc R
C4A C 0.3846(3) 0.6322(2) 0.8131(2) 0.0622(9) Uani 1 1 d .
H4A1 H 0.3431 0.5848 0.8214 0.075 Uiso 1 1 calc R
H4A2 H 0.3489 0.6824 0.7711 0.075 Uiso 1 1 calc R
C5A C 0.3704(4) 0.6583(3) 0.8935(3) 0.0943(14) Uani 1 1 d .
H5A1 H 0.3942 0.6067 0.9373 0.113 Uiso 1 1 calc R
H5A2 H 0.2896 0.6844 0.9065 0.113 Uiso 1 1 calc R
H5A3 H 0.4185 0.7003 0.8876 0.113 Uiso 1 1 calc R
C6A C 0.7494(3) 0.4368(2) 0.7329(2) 0.0562(8) Uani 1 1 d .
C7A C 0.7546(3) 0.3819(2) 0.8236(3) 0.0781(12) Uani 1 1 d .
H7A1 H 0.7505 0.4203 0.8581 0.094 Uiso 1 1 calc R
H7A2 H 0.8270 0.3388 0.8283 0.094 Uiso 1 1 calc R
H7A3 H 0.6897 0.3523 0.8409 0.094 Uiso 1 1 calc R
C8A C 0.7445(3) 0.3775(2) 0.6773(3) 0.0746(11) Uani 1 1 d .
H8A1 H 0.6810 0.3469 0.6995 0.090 Uiso 1 1 calc R
H8A2 H 0.8172 0.3352 0.6757 0.090 Uiso 1 1 calc R
H8A3 H 0.7322 0.4136 0.6223 0.090 Uiso 1 1 calc R
C9A C 0.8615(3) 0.4729(2) 0.7058(3) 0.0635(10) Uani 1 1 d .
H9A1 H 0.8614 0.5077 0.6492 0.076 Uiso 1 1 calc R
H9A2 H 0.9283 0.4246 0.7105 0.076 Uiso 1 1 calc R
H9A3 H 0.8656 0.5092 0.7404 0.076 Uiso 1 1 calc R
C11 C 0.8665(2) 0.69334(17) 0.58115(18) 0.0361(6) Uani 1 1 d .
C12 C 0.9698(2) 0.68915(18) 0.51373(18) 0.0422(6) Uani 1 1 d .
H12A H 1.0415 0.6648 0.5402 0.051 Uiso 1 1 calc R
H12B H 0.9623 0.6482 0.4840 0.051 Uiso 1 1 calc R
C13 C 0.9826(2) 0.77657(19) 0.45106(18) 0.0419(6) Uani 1 1 d .
C14 C 1.0062(3) 0.8451(2) 0.4751(2) 0.0521(7) Uani 1 1 d .
H14 H 1.0127 0.8377 0.5307 0.063 Uiso 1 1 calc R
C15 C 1.0202(3) 0.9238(2) 0.4186(2) 0.0615(9) Uani 1 1 d .
H15 H 1.0367 0.9687 0.4359 0.074 Uiso 1 1 calc R
C16 C 1.0098(3) 0.9360(3) 0.3370(2) 0.0694(10) Uani 1 1 d .
H16 H 1.0202 0.9888 0.2986 0.083 Uiso 1 1 calc R
C17 C 0.9839(3) 0.8702(3) 0.3118(2) 0.0733(11) Uani 1 1 d .
H17 H 0.9743 0.8792 0.2565 0.088 Uiso 1 1 calc R
C18 C 0.9720(3) 0.7904(2) 0.3685(2) 0.0568(8) Uani 1 1 d .
H18 H 0.9565 0.7456 0.3506 0.068 Uiso 1 1 calc R
C21 C 0.7366(2) 0.70427(19) 0.47996(18) 0.0393(6) Uani 1 1 d .
C22 C 0.6933(2) 0.7922(2) 0.43652(19) 0.0460(7) Uani 1 1 d .
C23 C 0.6701(3) 0.8104(3) 0.3559(2) 0.0668(10) Uani 1 1 d .
H23 H 0.6406 0.8685 0.3277 0.080 Uiso 1 1 calc R
C24 C 0.6899(4) 0.7437(3) 0.3159(2) 0.0775(12) Uani 1 1 d .
H24 H 0.6734 0.7567 0.2615 0.093 Uiso 1 1 calc R
C25 C 0.7339(3) 0.6589(3) 0.3575(2) 0.0677(10) Uani 1 1 d .
H25 H 0.7480 0.6143 0.3306 0.081 Uiso 1 1 calc R
C26 C 0.7582(3) 0.6375(2) 0.4383(2) 0.0516(8) Uani 1 1 d .
C27 C 0.6761(3) 0.8665(2) 0.4767(2) 0.0547(8) Uani 1 1 d .
H27A H 0.7511 0.8783 0.4788 0.066 Uiso 1 1 calc R
H27B H 0.6375 0.8499 0.5319 0.066 Uiso 1 1 calc R
H27C H 0.6286 0.9186 0.4450 0.066 Uiso 1 1 calc R
C28 C 0.8061(3) 0.5427(2) 0.4798(2) 0.0662(10) Uani 1 1 d .
H28A H 0.7895 0.5052 0.4506 0.079 Uiso 1 1 calc R
H28B H 0.7700 0.5283 0.5360 0.079 Uiso 1 1 calc R
H28C H 0.8896 0.5339 0.4795 0.079 Uiso 1 1 calc R
C31 C 0.8716(2) 0.70185(17) 0.65685(17) 0.0363(6) Uani 1 1 d .
C32 C 0.9826(2) 0.70575(19) 0.68747(19) 0.0446(7) Uani 1 1 d .
H32A H 0.9687 0.7604 0.7039 0.054 Uiso 1 1 calc R
H32B H 1.0442 0.7088 0.6414 0.054 Uiso 1 1 calc R
C33 C 1.0276(2) 0.6299(2) 0.75919(18) 0.0427(6) Uani 1 1 d .
C34 C 1.0243(3) 0.6431(2) 0.8368(2) 0.0570(8) Uani 1 1 d .
H34 H 0.9942 0.6991 0.8452 0.068 Uiso 1 1 calc R
C35 C 1.0657(3) 0.5732(3) 0.9015(2) 0.0736(11) Uani 1 1 d .
H35 H 1.0621 0.5822 0.9536 0.088 Uiso 1 1 calc R
C36 C 1.1121(3) 0.4905(3) 0.8893(3) 0.0744(11) Uani 1 1 d .
H36 H 1.1397 0.4436 0.9330 0.089 Uiso 1 1 calc R
C37 C 1.1173(3) 0.4777(2) 0.8133(2) 0.0625(9) Uani 1 1 d .
H37 H 1.1489 0.4218 0.8050 0.075 Uiso 1 1 calc R
C38 C 1.0764(2) 0.5467(2) 0.7481(2) 0.0504(7) Uani 1 1 d .
H38 H 1.0817 0.5371 0.6961 0.060 Uiso 1 1 calc R
C41 C 0.7547(2) 0.74478(19) 0.77675(18) 0.0401(6) Uani 1 1 d .
C42 C 0.7343(2) 0.6958(2) 0.85975(19) 0.0481(7) Uani 1 1 d .
C43 C 0.7199(3) 0.7378(3) 0.9223(2) 0.0657(10) Uani 1 1 d .
H43 H 0.7040 0.7062 0.9769 0.079 Uiso 1 1 calc R
C44 C 0.7283(4) 0.8246(3) 0.9061(3) 0.0755(11) Uani 1 1 d .
H44 H 0.7194 0.8511 0.9491 0.091 Uiso 1 1 calc R
C45 C 0.7500(3) 0.8713(3) 0.8259(3) 0.0659(10) Uani 1 1 d .
H45 H 0.7566 0.9299 0.8151 0.079 Uiso 1 1 calc R
C46 C 0.7624(2) 0.8345(2) 0.7598(2) 0.0481(7) Uani 1 1 d .
C47 C 0.7358(3) 0.5982(2) 0.8829(2) 0.0587(9) Uani 1 1 d .
H47A H 0.7488 0.5730 0.9400 0.070 Uiso 1 1 calc R
H47B H 0.7978 0.5701 0.8487 0.070 Uiso 1 1 calc R
H47C H 0.6618 0.5893 0.8746 0.070 Uiso 1 1 calc R
C48 C 0.7856(3) 0.8908(2) 0.6730(2) 0.0575(8) Uani 1 1 d .
H48A H 0.7392 0.9495 0.6681 0.069 Uiso 1 1 calc R
H48B H 0.7650 0.8656 0.6343 0.069 Uiso 1 1 calc R
H48C H 0.8674 0.8934 0.6613 0.069 Uiso 1 1 calc R
C51 C 0.9907(6) 0.8661(5) -0.0375(4) 0.1057(18) Uani 1 1 d .
C52 C 1.0164(5) 0.7814(4) 0.0044(5) 0.121(2) Uani 1 1 d .
H52 H 1.0704 0.7410 -0.0199 0.146 Uiso 1 1 calc R
C53 C 0.9638(9) 0.7540(7) 0.0822(7) 0.185(5) Uani 1 1 d .
H53 H 0.9792 0.6950 0.1124 0.221 Uiso 1 1 calc R
C54 C 0.8877(12) 0.8169(12) 0.1138(7) 0.222(10) Uani 1 1 d .
H54 H 0.8571 0.7990 0.1690 0.267 Uiso 1 1 calc R
C55 C 0.8526(15) 0.9001(12) 0.0753(13) 0.286(14) Uani 1 1 d .
H55 H 0.7946 0.9393 0.0984 0.343 Uiso 1 1 calc R
C56 C 0.9112(8) 0.9238(6) -0.0040(8) 0.169(4) Uani 1 1 d .
H56 H 0.8939 0.9824 -0.0350 0.203 Uiso 1 1 calc R
C57 C 1.0505(9) 0.8920(7) -0.1223(5) 0.245(6) Uani 1 1 d .
H57A H 1.0248 0.9543 -0.1457 0.294 Uiso 1 1 calc R
H57B H 1.0317 0.8598 -0.1559 0.294 Uiso 1 1 calc R
H57C H 1.1340 0.8786 -0.1203 0.294 Uiso 1 1 calc R
C61 C 0.3512(7) 0.8639(4) 0.0790(4) 0.403(18) Uani 1 1 d G
C62 C 0.4588(6) 0.8879(4) 0.0707(6) 0.372(15) Uani 1 1 d G
H62 H 0.5053 0.8953 0.0200 0.446 Uiso 1 1 calc R
C63 C 0.4968(5) 0.9009(4) 0.1383(8) 0.56(2) Uani 1 1 d G
H63 H 0.5688 0.9169 0.1327 0.668 Uiso 1 1 calc R
C64 C 0.4272(9) 0.8899(4) 0.2141(6) 0.313(11) Uani 1 1 d G
H64 H 0.4527 0.8986 0.2593 0.375 Uiso 1 1 calc R
C65 C 0.3196(8) 0.8659(3) 0.2224(3) 0.235(6) Uani 1 1 d G
H65 H 0.2731 0.8585 0.2731 0.282 Uiso 1 1 calc R
C66 C 0.2816(4) 0.8529(3) 0.1548(5) 0.1109(19) Uani 1 1 d G
H66 H 0.2096 0.8368 0.1604 0.133 Uiso 1 1 calc R
C67 C 0.3384(12) 0.8503(6) 0.0194(6) 0.249(6) Uani 1 1 d .
H67A H 0.3248 0.9050 -0.0229 0.299 Uiso 1 1 calc R
H67B H 0.2720 0.8227 0.0291 0.299 Uiso 1 1 calc R
H67C H 0.4075 0.8116 0.0018 0.299 Uiso 1 1 calc R

loop_
_atom_site_aniso_label
_atom_site_aniso_U_11
_atom_site_aniso_U_22
_atom_site_aniso_U_33
_atom_site_aniso_U_23
_atom_site_aniso_U_13
_atom_site_aniso_U_12
Zr1 0.02298(11) 0.03519(14) 0.04170(16) -0.00720(10) -0.00376(9) -0.00815(9)
N1 0.0339(11) 0.0380(12) 0.0558(16) -0.0154(11) -0.0094(10) -0.0024(9)
N2 0.0273(10) 0.0462(13) 0.0466(14) -0.0158(11) -0.0052(9) -0.0066(9)
N3 0.0435(14) 0.0575(17) 0.072(2) -0.0130(15) -0.0206(14) 0.0090(12)
N4 0.0307(11) 0.0529(15) 0.0467(15) -0.0036(12) -0.0024(10) -0.0140(10)
N5 0.0351(11) 0.0381(12) 0.0558(16) -0.0058(11) -0.0049(10) -0.0128(9)
N6 0.0601(16) 0.0598(17) 0.067(2) 0.0042(14) -0.0058(14) -0.0360(14)
N7 0.0264(9) 0.0406(12) 0.0390(13) -0.0092(10) -0.0039(9) -0.0099(8)
N8 0.0300(10) 0.0429(12) 0.0349(12) -0.0049(10) -0.0028(9) -0.0134(9)
C1 0.0284(12) 0.0450(16) 0.0464(17) -0.0087(13) -0.0050(11) -0.0057(11)
C2 0.079(3) 0.071(3) 0.092(3) 0.008(2) -0.041(2) -0.004(2)
C3 0.0464(19) 0.083(3) 0.125(4) -0.046(3) -0.021(2) 0.0162(18)
C4 0.0490(17) 0.0465(18) 0.080(3) -0.0237(17) -0.0146(17) -0.0053(14)
C5 0.077(3) 0.085(3) 0.107(4) -0.060(3) -0.012(2) -0.007(2)
C6 0.0292(12) 0.0582(18) 0.0564(19) -0.0208(15) -0.0076(12) -0.0101(12)
C7 0.182(6) 0.144(5) 0.071(3) -0.024(3) -0.036(4) -0.091(4)
C8 0.122(4) 0.066(3) 0.249(7) -0.061(4) -0.126(5) 0.006(3)
C9 0.057(2) 0.203(6) 0.188(6) -0.143(5) 0.039(3) -0.073(3)
C1A 0.0367(13) 0.0480(17) 0.0468(17) -0.0006(13) -0.0107(12) -0.0177(12)
C2A 0.076(3) 0.067(2) 0.115(4) -0.010(2) -0.016(2) -0.043(2)
C3A 0.078(3) 0.090(3) 0.070(3) 0.019(2) -0.002(2) -0.040(2)
C4A 0.0360(15) 0.076(2) 0.059(2) -0.0029(18) 0.0086(14) -0.0108(15)
C5A 0.076(3) 0.117(4) 0.079(3) -0.032(3) 0.023(2) -0.015(3)
C6A 0.0485(17) 0.0379(16) 0.078(3) -0.0071(16) -0.0126(16) -0.0078(13)
C7A 0.071(2) 0.049(2) 0.099(3) 0.009(2) -0.028(2) -0.0068(17)
C8A 0.068(2) 0.048(2) 0.110(4) -0.026(2) -0.005(2) -0.0134(17)
C9A 0.0368(15) 0.0476(18) 0.099(3) -0.0123(18) -0.0118(17) -0.0016(13)
C11 0.0255(11) 0.0354(13) 0.0460(16) -0.0065(12) -0.0019(10) -0.0104(10)
C12 0.0274(12) 0.0449(15) 0.0502(18) -0.0093(13) 0.0013(11) -0.0079(11)
C13 0.0270(11) 0.0492(16) 0.0443(17) -0.0086(13) 0.0045(11) -0.0089(11)
C14 0.0518(17) 0.0565(19) 0.0468(19) -0.0058(15) -0.0040(14) -0.0196(14)
C15 0.062(2) 0.056(2) 0.063(2) -0.0068(17) -0.0017(17) -0.0227(16)
C16 0.067(2) 0.067(2) 0.060(2) 0.0069(19) 0.0003(18) -0.0221(19)
C17 0.075(2) 0.095(3) 0.043(2) -0.004(2) 0.0014(18) -0.028(2)
C18 0.0505(17) 0.072(2) 0.048(2) -0.0172(17) 0.0053(14) -0.0196(16)
C21 0.0268(11) 0.0506(16) 0.0408(16) -0.0108(13) -0.0032(10) -0.0104(11)
C22 0.0372(14) 0.0561(18) 0.0407(17) -0.0052(14) -0.0049(12) -0.0108(12)
C23 0.063(2) 0.082(3) 0.045(2) -0.0008(19) -0.0117(16) -0.0120(19)
C24 0.072(2) 0.118(4) 0.040(2) -0.019(2) -0.0091(18) -0.015(2)
C25 0.058(2) 0.099(3) 0.056(2) -0.038(2) 0.0010(17) -0.017(2)
C26 0.0426(15) 0.067(2) 0.050(2) -0.0223(16) -0.0016(13) -0.0140(14)
C27 0.0489(17) 0.0445(17) 0.062(2) 0.0015(15) -0.0131(15) -0.0072(13)
C28 0.064(2) 0.063(2) 0.081(3) -0.037(2) -0.0073(19) -0.0115(17)
C31 0.0275(11) 0.0379(14) 0.0432(16) -0.0042(12) -0.0060(10) -0.0127(10)
C32 0.0302(12) 0.0516(17) 0.0528(18) -0.0066(14) -0.0079(12) -0.0163(11)
C33 0.0273(12) 0.0590(18) 0.0418(16) -0.0068(14) -0.0045(11) -0.0162(12)
C34 0.0412(15) 0.079(2) 0.054(2) -0.0182(18) -0.0107(14) -0.0150(15)
C35 0.058(2) 0.117(4) 0.047(2) -0.014(2) -0.0142(17) -0.023(2)
C36 0.054(2) 0.094(3) 0.059(3) 0.012(2) -0.0169(18) -0.017(2)
C37 0.0457(17) 0.063(2) 0.068(3) -0.0030(18) -0.0096(16) -0.0058(15)
C38 0.0380(14) 0.062(2) 0.0477(19) -0.0092(15) -0.0046(13) -0.0113(13)
C41 0.0288(12) 0.0496(16) 0.0454(17) -0.0122(13) -0.0066(11) -0.0130(11)
C42 0.0367(14) 0.067(2) 0.0433(17) -0.0121(15) -0.0046(12) -0.0182(13)
C43 0.060(2) 0.098(3) 0.045(2) -0.019(2) -0.0043(16) -0.028(2)
C44 0.076(3) 0.102(3) 0.066(3) -0.046(3) -0.005(2) -0.024(2)
C45 0.064(2) 0.065(2) 0.084(3) -0.036(2) -0.014(2) -0.0160(17)
C46 0.0399(14) 0.0505(17) 0.057(2) -0.0135(15) -0.0101(13) -0.0116(13)
C47 0.0594(19) 0.071(2) 0.0440(19) 0.0045(16) -0.0093(15) -0.0305(17)
C48 0.0574(19) 0.0431(17) 0.073(2) -0.0086(16) -0.0130(17) -0.0166(14)
C51 0.113(4) 0.119(5) 0.096(4) 0.003(4) -0.045(3) -0.061(4)
C52 0.101(4) 0.099(4) 0.151(6) 0.008(4) -0.041(4) -0.029(3)
C53 0.176(9) 0.187(9) 0.178(9) 0.078(7) -0.099(7) -0.111(8)
C54 0.167(13) 0.46(3) 0.117(7) -0.136(13) 0.039(8) -0.166(17)
C55 0.131(10) 0.37(2) 0.48(3) -0.33(3) -0.001(14) -0.051(13)
C56 0.125(7) 0.108(5) 0.310(15) -0.093(8) -0.072(8) -0.006(5)
C57 0.284(12) 0.384(14) 0.106(6) 0.030(7) -0.048(7) -0.239(12)
C61 0.85(5) 0.096(7) 0.097(8) -0.006(6) -0.023(15) 0.155(15)
C62 0.111(7) 0.152(10) 0.68(4) 0.049(15) 0.126(14) -0.018(6)
C63 0.66(5) 0.220(19) 0.64(5) -0.06(2) -0.17(4) 0.19(2)
C64 0.268(14) 0.097(7) 0.62(3) -0.095(11) -0.298(19) 0.052(8)
C65 0.217(12) 0.058(4) 0.421(19) -0.044(7) -0.135(12) 0.037(5)
C66 0.116(4) 0.060(3) 0.143(6) -0.004(3) -0.024(4) -0.013(3)
C67 0.392(19) 0.139(8) 0.175(10) -0.054(7) -0.054(12) 0.055(9)

loop_
_atom_type_symbol
_atom_type_description
_atom_type_scat_dispersion_real
_atom_type_scat_dispersion_imag
_atom_type_scat_source
C C 0.0033 0.0016 'International Tables Vol C Tables 4.2.6.8 and 6.1.1.4'
H H 0.0000 0.0000 'International Tables Vol C Tables 4.2.6.8 and 6.1.1.4'
N N 0.0061 0.0033 'International Tables Vol C Tables 4.2.6.8 and 6.1.1.4'
Zr Zr -2.9673 0.5597 'International Tables Vol C Tables 4.2.6.8 and 6.1.1.4'

loop_
_geom_angle_atom_site_label_1
_geom_angle_atom_site_label_2
_geom_angle_atom_site_label_3
_geom_angle
N8 Zr1 N7 75.44(8)
N8 Zr1 N5 107.42(8)
N7 Zr1 N5 106.74(9)
N8 Zr1 N1 95.91(8)
N7 Zr1 N1 108.94(9)
N5 Zr1 N1 141.19(9)
N8 Zr1 N2 145.90(8)
N7 Zr1 N2 90.67(8)
N5 Zr1 N2 106.38(8)
N1 Zr1 N2 58.88(8)
N8 Zr1 N4 111.25(8)
N7 Zr1 N4 164.95(8)
N5 Zr1 N4 58.72(9)
N1 Zr1 N4 84.24(9)
N2 Zr1 N4 90.15(8)
N8 Zr1 C1 121.85(8)
N7 Zr1 C1 100.52(8)
N5 Zr1 C1 128.16(8)
N1 Zr1 C1 29.31(8)
N2 Zr1 C1 29.59(8)
N4 Zr1 C1 87.46(8)
N8 Zr1 C1A 116.22(8)
N7 Zr1 C1A 135.62(9)
N5 Zr1 C1A 29.76(9)
N1 Zr1 C1A 111.83(9)
N2 Zr1 C1A 95.61(8)
N4 Zr1 C1A 29.43(9)
C1 Zr1 C1A 106.34(8)
C1 N1 C4 121.4(2)
C1 N1 Zr1 94.66(17)
C4 N1 Zr1 138.19(18)
C1 N2 C6 124.8(2)
C1 N2 Zr1 93.39(16)
C6 N2 Zr1 136.65(18)
C1 N3 C2 121.1(3)
C1 N3 C3 120.3(3)
C2 N3 C3 116.8(3)
C1A N4 C4A 122.5(2)
C1A N4 Zr1 93.05(17)
C4A N4 Zr1 132.9(2)
C1A N5 C6A 123.6(2)
C1A N5 Zr1 94.88(17)
C6A N5 Zr1 137.74(18)
C1A N6 C2A 123.3(3)
C1A N6 C3A 121.1(3)
C2A N6 C3A 115.5(3)
C21 N7 C11 117.1(2)
C21 N7 Zr1 128.19(15)
C11 N7 Zr1 114.12(17)
C31 N8 C41 117.0(2)
C31 N8 Zr1 114.77(16)
C41 N8 Zr1 127.17(16)
N1 C1 N2 113.0(2)
N1 C1 N3 123.2(3)
N2 C1 N3 123.8(3)
N1 C1 Zr1 56.04(13)
N2 C1 Zr1 57.02(13)
N3 C1 Zr1 177.4(2)
N1 C4 C5 113.3(3)
C8 C6 C9 108.6(4)
C8 C6 C7 106.8(4)
C9 C6 C7 109.0(4)
C8 C6 N2 106.4(2)
C9 C6 N2 113.4(3)
C7 C6 N2 112.4(3)
N4 C1A N5 111.6(2)
N4 C1A N6 122.9(3)
N5 C1A N6 125.5(3)
N4 C1A Zr1 57.52(14)
N5 C1A Zr1 55.37(14)
N6 C1A Zr1 168.8(2)
N4 C4A C5A 112.6(3)
N5 C6A C9A 105.3(2)
N5 C6A C7A 111.9(3)
C9A C6A C7A 107.1(3)
N5 C6A C8A 112.9(3)
C9A C6A C8A 109.0(3)
C7A C6A C8A 110.3(3)
C31 C11 N7 116.6(2)
C31 C11 C12 125.1(2)
N7 C11 C12 118.4(2)
C13 C12 C11 116.0(2)
C18 C13 C14 117.7(3)
C18 C13 C12 121.3(3)
C14 C13 C12 121.0(3)
C15 C14 C13 121.4(3)
C16 C15 C14 119.9(3)
C15 C16 C17 119.9(3)
C16 C17 C18 120.1(4)
C13 C18 C17 121.0(3)
C26 C21 C22 118.5(3)
C26 C21 N7 122.1(3)
C22 C21 N7 119.4(2)
C23 C22 C21 119.6(3)
C23 C22 C27 119.9(3)
C21 C22 C27 120.5(3)
C22 C23 C24 121.3(4)
C25 C24 C23 119.0(4)
C24 C25 C26 121.8(4)
C25 C26 C21 119.8(3)
C25 C26 C28 118.6(3)
C21 C26 C28 121.6(3)
C11 C31 N8 116.6(2)
C11 C31 C32 124.3(2)
N8 C31 C32 119.1(2)
C31 C32 C33 116.8(2)
C38 C33 C34 118.5(3)
C38 C33 C32 120.7(3)
C34 C33 C32 120.9(3)
C35 C34 C33 120.1(4)
C36 C35 C34 120.3(4)
C37 C36 C35 119.7(4)
C36 C37 C38 120.6(4)
C37 C38 C33 120.7(3)
C42 C41 C46 119.2(3)
C42 C41 N8 119.2(3)
C46 C41 N8 121.6(3)
C43 C42 C41 118.9(3)
C43 C42 C47 118.9(3)
C41 C42 C47 122.1(3)
C44 C43 C42 122.1(4)
C45 C44 C43 118.9(3)
C44 C45 C46 122.4(3)
C45 C46 C41 118.5(3)
C45 C46 C48 119.0(3)
C41 C46 C48 122.4(3)
C56 C51 C52 120.3(8)
C56 C51 C57 122.2(9)
C52 C51 C57 117.5(8)
C51 C52 C53 120.0(8)
C52 C53 C54 116.6(10)
C55 C54 C53 127.1(15)
C54 C55 C56 112.9(15)
C51 C56 C55 122.8(12)
C67 C61 C62 110.2(9)
C67 C61 C66 129.6(9)
C62 C61 C66 120.0
C63 C62 C61 120.0
C64 C63 C62 120.0
C63 C64 C65 120.0
C66 C65 C64 120.0
C65 C66 C61 120.0

loop_
_geom_bond_atom_site_label_1
_geom_bond_atom_site_label_2
_geom_bond_distance
Zr1 N8 2.140(2)
Zr1 N7 2.152(2)
Zr1 N5 2.231(2)
Zr1 N1 2.248(2)
Zr1 N2 2.270(2)
Zr1 N4 2.283(2)
Zr1 C1 2.702(3)
Zr1 C1A 2.702(3)
N1 C1 1.327(3)
N1 C4 1.460(4)
N2 C1 1.336(3)
N2 C6 1.492(3)
N3 C1 1.394(4)
N3 C2 1.424(5)
N3 C3 1.446(5)
N4 C1A 1.330(4)
N4 C4A 1.457(4)
N5 C1A 1.346(4)
N5 C6A 1.504(4)
N6 C1A 1.382(4)
N6 C2A 1.445(5)
N6 C3A 1.447(5)
N7 C21 1.427(3)
N7 C11 1.435(3)
N8 C31 1.426(3)
N8 C41 1.427(3)
C4 C5 1.512(5)
C6 C8 1.470(5)
C6 C9 1.490(5)
C6 C7 1.491(5)
C4A C5A 1.516(5)
C6A C9A 1.520(4)
C6A C7A 1.538(5)
C6A C8A 1.547(5)
C11 C31 1.347(4)
C11 C12 1.523(4)
C12 C13 1.521(4)
C13 C18 1.377(4)
C13 C14 1.389(4)
C14 C15 1.376(4)
C15 C16 1.366(5)
C16 C17 1.371(5)
C17 C18 1.385(5)
C21 C26 1.408(4)
C21 C22 1.409(4)
C22 C23 1.376(4)
C22 C27 1.503(4)
C23 C24 1.390(5)
C24 C25 1.363(6)
C25 C26 1.376(5)
C26 C28 1.498(5)
C31 C32 1.514(3)
C32 C33 1.516(4)
C33 C38 1.381(4)
C33 C34 1.389(4)
C34 C35 1.383(5)
C35 C36 1.376(6)
C36 C37 1.356(5)
C37 C38 1.378(5)
C41 C42 1.411(4)
C41 C46 1.414(4)
C42 C43 1.387(5)
C42 C47 1.505(4)
C43 C44 1.371(5)
C44 C45 1.363(6)
C45 C46 1.390(5)
C46 C48 1.505(4)
C51 C56 1.330(10)
C51 C52 1.331(7)
C51 C57 1.478(9)
C52 C53 1.353(11)
C53 C54 1.355(14)
C54 C55 1.31(2)
C55 C56 1.393(19)
C61 C67 1.140(10)
C61 C62 1.3900
C61 C66 1.3900
C62 C63 1.3900
C63 C64 1.3900
C64 C65 1.3900
C65 C66 1.3900
